data_7718311
loop_
_publ_author_name
'Kumar, Amit'
'Golwankar, Riddhi R.'
'Pyrch, Mikaela M. F.'
'Cooper, Fynn L.'
'Arehart, Grant A.'
'Carter, Korey P.'
'Oliver, Allen G.'
'Day, Victor W.'
'Forbes, Tori Z.'
'Blakemore, James D.'

_publ_section_title
;
 Macrocyclic control of electron transfer to high valent uranium in
 heterobimetallic complexes.
;
_journal_issue 20
_journal_name_full 'Dalton transactions (Cambridge, England : 2003)'
_journal_page_first 8061
_journal_page_last 8075
_journal_paper_doi 10.1039/d4dt03503h
_journal_volume 54
_journal_year 2025
_chemical_formula_moiety ' 	C46 H58 Ba N6 O10, 0.257(C8 H20 O2), 2(C F3 O3 S), 1.486(C4 H10 O)'
_chemical_formula_sum 'C28 H39 Ba0.5 F3 N3 O9 S'
_chemical_formula_weight 719.35
_chemical_properties_physical Moisture-sensitive
_space_group_crystal_system orthorhombic
_space_group_IT_number 56
_space_group_name_Hall '-P 2ab 2ac'
_space_group_name_H-M_alt 'P c c n'
_atom_sites_solution_hydrogens mixed
_atom_sites_solution_primary direct
_audit_creation_method
;FinalCif V146 by Daniel Kratzert, Freiburg 2025, 
https://dkratzert.de/finalcif.html
;
_audit_update_record
;
2025-02-16 deposited with the CCDC.	2025-03-12 downloaded from the CCDC.
;
_cell_angle_alpha 90
_cell_angle_beta 90
_cell_angle_gamma 90
_cell_formula_units_Z 16
_cell_length_a 20.6676(3)
_cell_length_b 23.1000(4)
_cell_length_c 27.4588(4)
_cell_measurement_reflns_used 9158
_cell_measurement_temperature 200(2)
_cell_measurement_theta_max 70.3575
_cell_measurement_theta_min 3.219
_cell_volume 13109.4(4)
_computing_cell_refinement 'SAINT V8.34A'
_computing_data_collection 'Bruker BIS 2015.5.1.2/11-Jun-2015 P2 and APEX2_2014.11-0'
_computing_data_reduction 'SAINT V8.34A'
_computing_molecular_graphics 'ShelXle (H\"ubschle 2011)'
_computing_publication_material 'SHELXL 2018/3 (Sheldrick, 2018)'
_computing_structure_refinement 'SHELXL-2018/3 (Sheldrick, 2018)'
_computing_structure_solution 'SHELXS (G. Sheldrick)'
_diffrn_ambient_environment N~2~
_diffrn_ambient_temperature 200(2)
_diffrn_detector CCD
_diffrn_detector_type 'Bruker APEX II'
_diffrn_measured_fraction_theta_full 0.999
_diffrn_measured_fraction_theta_max 0.983
_diffrn_measurement_device 'three-circle diffractometer'
_diffrn_measurement_device_type 'Bruker Proteum'
_diffrn_measurement_method '\w and \f scans'
_diffrn_measurement_specimen_support 'MiTeGen micromount'
_diffrn_radiation_monochromator 'Helios multilayer mirror optics'
_diffrn_radiation_probe x-ray
_diffrn_radiation_type CuK\a
_diffrn_radiation_wavelength 1.54178
_diffrn_reflns_av_R_equivalents 0.0395
_diffrn_reflns_av_unetI/netI 0.0250
_diffrn_reflns_Laue_measured_fraction_full 0.999
_diffrn_reflns_Laue_measured_fraction_max 0.983
_diffrn_reflns_limit_h_max 24
_diffrn_reflns_limit_h_min -25
_diffrn_reflns_limit_k_max 26
_diffrn_reflns_limit_k_min -27
_diffrn_reflns_limit_l_max 23
_diffrn_reflns_limit_l_min -33
_diffrn_reflns_number 84666
_diffrn_reflns_point_group_measured_fraction_full 0.999
_diffrn_reflns_point_group_measured_fraction_max 0.983
_diffrn_reflns_theta_full 66.000
_diffrn_reflns_theta_max 70.352
_diffrn_reflns_theta_min 2.869
_diffrn_source 'microfocus rotating anode generator'
_diffrn_source_current 45
_diffrn_source_type 'Bruker MicroStar'
_diffrn_source_voltage 60
_exptl_absorpt_coefficient_mu 6.073
_exptl_absorpt_correction_T_max 0.7534
_exptl_absorpt_correction_T_min 0.3959
_exptl_absorpt_correction_type multi-scan
_exptl_absorpt_process_details 'SADABS 2014/5'
_exptl_crystal_colour yellow
_exptl_crystal_density_diffrn 1.458
_exptl_crystal_description Rectangular
_exptl_crystal_F_000 5936
_exptl_crystal_recrystallization_method 'Re-crystallisation from solvent'
_exptl_crystal_size_max 0.190
_exptl_crystal_size_mid 0.060
_exptl_crystal_size_min 0.050
_exptl_transmission_factor_max 0.7534
_exptl_transmission_factor_min 0.3959
_refine_diff_density_max 1.112
_refine_diff_density_min -0.714
_refine_diff_density_rms 0.073
_refine_ls_extinction_method none
_refine_ls_goodness_of_fit_ref 1.036
_refine_ls_hydrogen_treatment mixed
_refine_ls_matrix_type full
_refine_ls_number_parameters 834
_refine_ls_number_reflns 12311
_refine_ls_number_restraints 53
_refine_ls_restrained_S_all 1.069
_refine_ls_R_factor_all 0.0544
_refine_ls_R_factor_gt 0.0438
_refine_ls_shift/su_max 0.002
_refine_ls_shift/su_mean 0.000
_refine_ls_structure_factor_coef Fsqd
_refine_ls_weighting_details 'w=1/[\s^2^(Fo^2^)+(0.0630P)^2^+30.9002P] where P=(Fo^2^+2Fc^2^)/3'
_refine_ls_weighting_scheme calc
_refine_ls_wR_factor_gt 0.1252
_refine_ls_wR_factor_ref 0.1360
_reflns_Friedel_coverage 0.000
_reflns_number_gt 10161
_reflns_number_total 12311
_reflns_threshold_expression 'I > 2\s(I)'
_cod_data_source_file d4dt03503h3.cif
_cod_data_source_block q55j
_cod_depositor_comments 'Adding full bibliography for 7718311--7718320.cif.'
_cod_original_formula_sum 'C28 H39 Ba0.50 F3 N3 O9 S'
_cod_database_code 7718311
_shelx_shelxl_version_number 2018/3
_shelx_space_group_comment
;
The symmetry employed for this shelxl refinement is uniquely defined
by the following loop, which should always be used as a source of
symmetry information in preference to the above space-group names.
They are only intended as comments.
;
_shelx_estimated_absorpt_t_min 0.392
_shelx_estimated_absorpt_t_max 0.751
_diffrn_measurement_ambient_temperature_device_make 'Oxford Cryostream'

loop_
_space_group_symop_operation_xyz
'x, y, z'
'-x+1/2, -y+1/2, z'
'-x, y+1/2, -z+1/2'
'x+1/2, -y, -z+1/2'
'-x, -y, -z'
'x-1/2, y-1/2, -z'
'x, -y-1/2, z-1/2'
'-x-1/2, y, z-1/2'

loop_
_atom_site_label
_atom_site_type_symbol
_atom_site_fract_x
_atom_site_fract_y
_atom_site_fract_z
_atom_site_U_iso_or_equiv
_atom_site_adp_type
_atom_site_occupancy
_atom_site_site_symmetry_order
_atom_site_calc_flag
_atom_site_refinement_flags_posn
_atom_site_refinement_flags_adp
_atom_site_refinement_flags_occupancy
_atom_site_disorder_assembly
_atom_site_disorder_group
Ba1A Ba 0.250000 0.750000 0.22049(2) 0.02205(9) Uani 1 2 d S T P . .
O1A O 0.30974(12) 0.66475(11) 0.17060(10) 0.0355(6) Uani 1 1 d . . . . .
O2A O 0.29966(12) 0.68333(11) 0.29413(9) 0.0333(5) Uani 1 1 d . . . . .
O3A O 0.34645(11) 0.79005(10) 0.28939(9) 0.0313(5) Uani 1 1 d . . . . .
O4A O 0.32922(11) 0.85550(10) 0.20632(9) 0.0332(5) Uani 1 1 d . . . . .
O5A O 0.35166(12) 0.76721(11) 0.14228(9) 0.0347(6) Uani 1 1 d . . . . .
N1A N 0.31217(19) 0.55096(15) 0.16239(14) 0.0454(8) Uani 1 1 d . . . . .
H1A H 0.300(3) 0.580(3) 0.179(2) 0.069(17) Uiso 1 1 d . . . . .
N2A N 0.27833(17) 0.58841(15) 0.34459(14) 0.0417(8) Uani 1 1 d . . . . .
H2A H 0.279(2) 0.601(2) 0.3185(19) 0.053(15) Uiso 1 1 d . . . . .
N3A N 0.25793(17) 0.50872(15) 0.26020(15) 0.0441(8) Uani 1 1 d . . . . .
C1A C 0.3578(2) 0.56003(18) 0.13120(15) 0.0428(9) Uani 1 1 d . . . . .
H1AA H 0.376080 0.527182 0.115608 0.051 Uiso 1 1 calc R U . . .
C2A C 0.38244(18) 0.61468(17) 0.11849(13) 0.0370(8) Uani 1 1 d . . . . .
C3A C 0.4343(2) 0.6180(2) 0.08487(17) 0.0547(12) Uani 1 1 d . . . . .
H3A H 0.451837 0.583452 0.071436 0.066 Uiso 1 1 calc R U . . .
C4A C 0.4589(3) 0.6696(2) 0.07182(19) 0.0668(15) Uani 1 1 d . . . . .
H4A H 0.494474 0.671257 0.049915 0.080 Uiso 1 1 calc R U . . .
C5A C 0.4324(2) 0.7211(2) 0.09046(17) 0.0543(12) Uani 1 1 d . . . . .
H5A H 0.449943 0.757336 0.080773 0.065 Uiso 1 1 calc R U . . .
C6A C 0.38165(18) 0.71966(17) 0.12229(13) 0.0353(8) Uani 1 1 d . . . . .
C7A C 0.35535(16) 0.66609(16) 0.13887(13) 0.0303(7) Uani 1 1 d . . . . .
C8A C 0.37939(19) 0.82272(17) 0.13076(15) 0.0391(9) Uani 1 1 d . . . . .
H8AA H 0.379056 0.829086 0.095108 0.047 Uiso 1 1 calc R U . . .
H8AB H 0.424687 0.824694 0.142366 0.047 Uiso 1 1 calc R U . . .
C9A C 0.33899(19) 0.86771(16) 0.15582(14) 0.0381(8) Uani 1 1 d . . . . .
H9AA H 0.360415 0.905849 0.152571 0.046 Uiso 1 1 calc R U . . .
H9AB H 0.296400 0.870166 0.139448 0.046 Uiso 1 1 calc R U . . .
C10A C 0.38683(17) 0.86012(16) 0.23416(15) 0.0367(8) Uani 1 1 d . . . . .
H10A H 0.404860 0.899642 0.230962 0.044 Uiso 1 1 calc R U . . .
H10B H 0.419395 0.832309 0.221831 0.044 Uiso 1 1 calc R U . . .
C11A C 0.37265(19) 0.84767(17) 0.28630(14) 0.0392(9) Uani 1 1 d . . . . .
H11A H 0.412771 0.850483 0.305852 0.047 Uiso 1 1 calc R U . . .
H11B H 0.341061 0.876065 0.299118 0.047 Uiso 1 1 calc R U . . .
C12A C 0.34685(16) 0.76384(16) 0.33437(13) 0.0315(7) Uani 1 1 d . . . . .
C13A C 0.36871(19) 0.7886(2) 0.37647(14) 0.0449(10) Uani 1 1 d . . . . .
H13A H 0.383137 0.827693 0.376243 0.054 Uiso 1 1 calc R U . . .
C14A C 0.3700(2) 0.7567(2) 0.42024(17) 0.0579(13) Uani 1 1 d . . . . .
H14A H 0.386074 0.774180 0.449148 0.069 Uiso 1 1 calc R U . . .
C15A C 0.3486(2) 0.7017(2) 0.42128(15) 0.0529(11) Uani 1 1 d . . . . .
H15A H 0.349437 0.680754 0.451033 0.063 Uiso 1 1 calc R U . . .
C16A C 0.32474(18) 0.67458(19) 0.37830(14) 0.0395(9) Uani 1 1 d . . . . .
C17A C 0.32199(15) 0.70596(16) 0.33354(12) 0.0298(7) Uani 1 1 d . . . . .
C18A C 0.30197(19) 0.61734(19) 0.38087(15) 0.0428(9) Uani 1 1 d . . . . .
H18A H 0.304074 0.598423 0.411546 0.051 Uiso 1 1 calc R U . . .
C19A C 0.2525(2) 0.5301(2) 0.34878(18) 0.0526(11) Uani 1 1 d . . . . .
H19A H 0.204709 0.531416 0.346464 0.063 Uiso 1 1 calc R U . . .
H19B H 0.264031 0.513882 0.381010 0.063 Uiso 1 1 calc R U . . .
C20A C 0.2788(2) 0.49160(18) 0.30938(17) 0.0508(11) Uani 1 1 d . . . . .
H20A H 0.326642 0.492281 0.310778 0.061 Uiso 1 1 calc R U . . .
H20B H 0.264570 0.451350 0.315607 0.061 Uiso 1 1 calc R U . . .
C21A C 0.2969(3) 0.47630(18) 0.22532(18) 0.0559(12) Uani 1 1 d . . . . .
H21A H 0.286588 0.434636 0.228718 0.067 Uiso 1 1 calc R U . . .
H21B H 0.343102 0.481449 0.233657 0.067 Uiso 1 1 calc R U . . .
C22A C 0.2870(3) 0.49359(19) 0.17302(19) 0.0630(14) Uani 1 1 d . . . . .
H22A H 0.308776 0.465039 0.151696 0.076 Uiso 1 1 calc R U . . .
H22B H 0.240201 0.492699 0.165469 0.076 Uiso 1 1 calc R U . . .
C23A C 0.1889(3) 0.4956(2) 0.2533(2) 0.0652(15) Uani 1 1 d . . . . .
H23A H 0.163591 0.514864 0.278793 0.098 Uiso 1 1 calc R U . . .
H23B H 0.182243 0.453667 0.255359 0.098 Uiso 1 1 calc R U . . .
H23C H 0.174943 0.509518 0.221317 0.098 Uiso 1 1 calc R U . . .
Ba1B Ba 0.750000 0.750000 0.71693(2) 0.02429(9) Uani 1 2 d S T P . .
O1B O 0.80650(12) 0.68741(12) 0.78986(9) 0.0367(6) Uani 1 1 d . . . . .
O2B O 0.81343(12) 0.66176(11) 0.67433(9) 0.0363(6) Uani 1 1 d . . . . .
O3B O 0.70193(12) 0.68482(11) 0.62945(9) 0.0363(6) Uani 1 1 d . . . . .
O4B O 0.61603(11) 0.71581(11) 0.70232(9) 0.0342(5) Uani 1 1 d . . . . .
O5B O 0.67993(12) 0.67514(11) 0.78282(9) 0.0337(6) Uani 1 1 d . . . . .
N1B N 0.91286(17) 0.67568(18) 0.84027(13) 0.0468(9) Uani 1 1 d . . . . .
H1B H 0.898(2) 0.6805(19) 0.8146(17) 0.038(12) Uiso 1 1 d . . . . .
N2B N 0.91550(16) 0.59493(14) 0.68394(13) 0.0396(7) Uani 1 1 d . . . . .
H2B H 0.885(2) 0.6187(19) 0.6975(15) 0.039(11) Uiso 1 1 d . . . . .
N3B N 0.99878(14) 0.66284(16) 0.75513(13) 0.0398(8) Uani 1 1 d . . . . .
C1B C 0.8758(2) 0.6593(2) 0.87526(15) 0.0488(10) Uani 1 1 d . . . . .
H1BA H 0.895671 0.648583 0.905152 0.059 Uiso 1 1 calc R U . . .
C2B C 0.8072(2) 0.6560(2) 0.87232(14) 0.0433(9) Uani 1 1 d . . . . .
C3B C 0.7715(2) 0.6389(2) 0.91373(15) 0.0553(12) Uani 1 1 d . . . . .
H3B H 0.793614 0.628955 0.942912 0.066 Uiso 1 1 calc R U . . .
C4B C 0.7055(2) 0.6364(2) 0.91215(15) 0.0531(11) Uani 1 1 d . . . . .
H4B H 0.681738 0.625812 0.940381 0.064 Uiso 1 1 calc R U . . .
C5B C 0.6727(2) 0.64980(18) 0.86843(14) 0.0405(9) Uani 1 1 d . . . . .
H5B H 0.626779 0.648026 0.867315 0.049 Uiso 1 1 calc R U . . .
C6B C 0.70654(18) 0.66521(15) 0.82783(13) 0.0316(7) Uani 1 1 d . . . . .
C7B C 0.77583(19) 0.67078(16) 0.82786(13) 0.0339(8) Uani 1 1 d . . . . .
C8B C 0.61138(18) 0.66661(18) 0.77804(15) 0.0400(9) Uani 1 1 d . . . . .
H8BA H 0.587623 0.699329 0.792961 0.048 Uiso 1 1 calc R U . . .
H8BB H 0.598139 0.630414 0.794567 0.048 Uiso 1 1 calc R U . . .
C9B C 0.59677(19) 0.66307(18) 0.72469(15) 0.0407(9) Uani 1 1 d . . . . .
H9BA H 0.620526 0.630231 0.709958 0.049 Uiso 1 1 calc R U . . .
H9BB H 0.549875 0.656703 0.719673 0.049 Uiso 1 1 calc R U . . .
C10B C 0.59858(18) 0.71939(19) 0.65208(14) 0.0411(9) Uani 1 1 d . . . . .
H10C H 0.607657 0.759039 0.640210 0.049 Uiso 1 1 calc R U . . .
H10D H 0.551472 0.712591 0.648923 0.049 Uiso 1 1 calc R U . . .
C11B C 0.63401(18) 0.67669(19) 0.62039(15) 0.0411(9) Uani 1 1 d . . . . .
H11C H 0.620977 0.636634 0.628642 0.049 Uiso 1 1 calc R U . . .
H11D H 0.624061 0.683781 0.585630 0.049 Uiso 1 1 calc R U . . .
C12B C 0.74287(18) 0.64550(16) 0.60766(13) 0.0332(8) Uani 1 1 d . . . . .
C13B C 0.7304(2) 0.61728(19) 0.56485(14) 0.0433(9) Uani 1 1 d . . . . .
H13B H 0.690863 0.624383 0.548305 0.052 Uiso 1 1 calc R U . . .
C14B C 0.7751(2) 0.5780(2) 0.54487(15) 0.0482(10) Uani 1 1 d . . . . .
H14B H 0.766135 0.559653 0.514648 0.058 Uiso 1 1 calc R U . . .
C15B C 0.8310(2) 0.56623(18) 0.56871(15) 0.0454(10) Uani 1 1 d . . . . .
H15B H 0.860771 0.539285 0.555297 0.054 Uiso 1 1 calc R U . . .
C16B C 0.84543(18) 0.59413(16) 0.61399(14) 0.0354(8) Uani 1 1 d . . . . .
C17B C 0.80189(17) 0.63559(15) 0.63398(13) 0.0306(7) Uani 1 1 d . . . . .
C18B C 0.90033(19) 0.57617(16) 0.64076(14) 0.0385(8) Uani 1 1 d . . . . .
H18B H 0.928141 0.548410 0.626151 0.046 Uiso 1 1 calc R U . . .
C19B C 0.9700(2) 0.5724(2) 0.71240(18) 0.0508(11) Uani 1 1 d . . . . .
H19C H 0.989768 0.539193 0.695104 0.061 Uiso 1 1 calc R U . . .
H19D H 0.954304 0.558562 0.744429 0.061 Uiso 1 1 calc R U . . .
C20B C 1.0201(2) 0.6195(2) 0.71972(17) 0.0502(11) Uani 1 1 d . . . . .
H20C H 1.061004 0.601799 0.731115 0.060 Uiso 1 1 calc R U . . .
H20D H 1.028734 0.638700 0.688153 0.060 Uiso 1 1 calc R U . . .
C21B C 1.01511(19) 0.6436(2) 0.80427(16) 0.0468(10) Uani 1 1 d . . . . .
H21C H 1.062639 0.645386 0.808504 0.056 Uiso 1 1 calc R U . . .
H21D H 1.001642 0.602765 0.808194 0.056 Uiso 1 1 calc R U . . .
C22B C 0.9835(2) 0.6795(2) 0.84327(17) 0.0541(12) Uani 1 1 d . . . . .
H22C H 0.997939 0.665736 0.875651 0.065 Uiso 1 1 calc R U . . .
H22D H 0.996995 0.720355 0.839705 0.065 Uiso 1 1 calc R U . . .
C23B C 1.0300(2) 0.7182(2) 0.74392(18) 0.0536(11) Uani 1 1 d . . . . .
H23D H 1.018766 0.729904 0.710664 0.080 Uiso 1 1 calc R U . . .
H23E H 1.076995 0.713961 0.746664 0.080 Uiso 1 1 calc R U . . .
H23F H 1.014965 0.747726 0.766911 0.080 Uiso 1 1 calc R U . . .
S1A S 0.49507(5) 0.46919(5) 0.34396(5) 0.0488(3) Uani 1 1 d . . . . .
F11A F 0.44495(19) 0.55746(13) 0.39109(13) 0.0876(11) Uani 1 1 d . . . . .
F12A F 0.39784(16) 0.47632(15) 0.40435(13) 0.0845(10) Uani 1 1 d . . . . .
F13A F 0.4893(2) 0.49459(19) 0.43682(14) 0.0976(12) Uani 1 1 d . . . . .
O11A O 0.50128(15) 0.40971(15) 0.35767(16) 0.0652(10) Uani 1 1 d . . . . .
O12A O 0.55473(17) 0.50041(17) 0.34066(16) 0.0747(11) Uani 1 1 d . . . . .
O13A O 0.45085(18) 0.48097(18) 0.30519(14) 0.0745(11) Uani 1 1 d . . . . .
C24A C 0.4551(2) 0.5010(2) 0.39657(19) 0.0559(12) Uani 1 1 d . . . . .
S1B S 0.50912(5) 0.42339(5) 0.12266(4) 0.0503(3) Uani 1 1 d . . . . .
F11B F 0.4487(3) 0.4088(3) 0.04077(17) 0.150(2) Uani 1 1 d . . . . .
F12B F 0.5253(3) 0.4693(3) 0.0382(2) 0.174(3) Uani 1 1 d . U . . .
F13B F 0.5469(4) 0.3786(3) 0.04146(17) 0.178(3) Uani 1 1 d . . . . .
O11B O 0.57471(18) 0.43925(15) 0.13245(15) 0.0713(11) Uani 1 1 d . . . . .
O12B O 0.49201(14) 0.36588(17) 0.13698(15) 0.0642(10) Uani 1 1 d . . . . .
O13B O 0.4623(2) 0.4656(2) 0.13452(19) 0.1023(14) Uani 1 1 d . U . . .
C24B C 0.5071(4) 0.4188(4) 0.0567(3) 0.093(2) Uani 1 1 d . . . . .
O1S O 0.59760(19) 0.69680(18) 0.49241(15) 0.0809(11) Uani 1 1 d D . . . .
C1S C 0.5033(4) 0.6398(4) 0.5051(4) 0.125(3) Uani 1 1 d D . . . .
H1SA H 0.457911 0.639021 0.494895 0.187 Uiso 1 1 calc R U . . .
H1SB H 0.506059 0.632926 0.540251 0.187 Uiso 1 1 calc R U . . .
H1SC H 0.527313 0.609483 0.487793 0.187 Uiso 1 1 calc R U . . .
C2S C 0.5314(3) 0.6965(3) 0.4936(3) 0.103(2) Uani 1 1 d D . . . .
H2SA H 0.514896 0.709266 0.461517 0.124 Uiso 1 1 calc R U . . .
H2SB H 0.516597 0.724827 0.518221 0.124 Uiso 1 1 calc R U . . .
C3S C 0.6213(4) 0.7522(3) 0.4828(3) 0.105(3) Uani 1 1 d D . . . .
H3SA H 0.585961 0.780446 0.487913 0.126 Uiso 0.690(19) 1 calc R U P A 1
H3SB H 0.633918 0.754182 0.448010 0.126 Uiso 0.690(19) 1 calc R U P A 1
H3SC H 0.588797 0.773003 0.462898 0.126 Uiso 0.310(19) 1 calc R U P A 2
H3SD H 0.660845 0.748257 0.462662 0.126 Uiso 0.310(19) 1 calc R U P A 2
C4S C 0.6755(4) 0.7691(5) 0.5117(6) 0.160(7) Uani 0.690(19) 1 d D U P A 1
H4SA H 0.660081 0.785984 0.542365 0.240 Uiso 0.690(19) 1 calc R U P A 1
H4SB H 0.701203 0.797783 0.493989 0.240 Uiso 0.690(19) 1 calc R U P A 1
H4SC H 0.702231 0.735085 0.518770 0.240 Uiso 0.690(19) 1 calc R U P A 1
C4S' C 0.6365(8) 0.7871(6) 0.5239(5) 0.056(6) Uani 0.310(19) 1 d D U P A 2
H4SD H 0.596908 0.795424 0.542200 0.084 Uiso 0.310(19) 1 calc R U P A 2
H4SE H 0.656035 0.823522 0.512919 0.084 Uiso 0.310(19) 1 calc R U P A 2
H4SF H 0.667153 0.766452 0.544882 0.084 Uiso 0.310(19) 1 calc R U P A 2
O2S O 0.2885(4) 0.6239(4) 0.5289(4) 0.102(3) Uiso 0.514(8) 1 d D . P B 1
C5S C 0.3254(10) 0.5259(7) 0.5443(9) 0.160(9) Uiso 0.514(8) 1 d D . P B 1
H5SA H 0.305061 0.488203 0.549956 0.240 Uiso 0.514(8) 1 calc R U P B 1
H5SB H 0.344621 0.539980 0.574712 0.240 Uiso 0.514(8) 1 calc R U P B 1
H5SC H 0.359194 0.522017 0.519503 0.240 Uiso 0.514(8) 1 calc R U P B 1
C6S C 0.2770(8) 0.5668(5) 0.5277(8) 0.122(6) Uiso 0.514(8) 1 d D . P B 1
H6SA H 0.266532 0.556677 0.493511 0.146 Uiso 0.514(8) 1 calc R U P B 1
H6SB H 0.237317 0.559765 0.547008 0.146 Uiso 0.514(8) 1 calc R U P B 1
C7S C 0.2350(5) 0.6578(4) 0.5210(5) 0.087(4) Uiso 0.514(8) 1 d D . P B 1
H7SA H 0.198497 0.642158 0.540314 0.104 Uiso 0.514(8) 1 calc R U P B 1
H7SB H 0.222897 0.655231 0.486203 0.104 Uiso 0.514(8) 1 calc R U P B 1
C8S C 0.2439(7) 0.7192(5) 0.5338(5) 0.103(5) Uiso 0.514(8) 1 d D . P B 1
H8SA H 0.207926 0.741990 0.520622 0.155 Uiso 0.514(8) 1 calc R U P B 1
H8SB H 0.284732 0.733232 0.519979 0.155 Uiso 0.514(8) 1 calc R U P B 1
H8SC H 0.245022 0.723346 0.569317 0.155 Uiso 0.514(8) 1 calc R U P B 1
O2S' O 0.2955(6) 0.5660(5) 0.4988(4) 0.129(5) Uiso 0.486(8) 1 d D . P B 2
C5S' C 0.3582(10) 0.4901(7) 0.5383(8) 0.153(8) Uiso 0.486(8) 1 d D . P B 2
H5SD H 0.396805 0.488421 0.558993 0.229 Uiso 0.486(8) 1 calc R U P B 2
H5SE H 0.365904 0.467967 0.508400 0.229 Uiso 0.486(8) 1 calc R U P B 2
H5SF H 0.321276 0.473639 0.555788 0.229 Uiso 0.486(8) 1 calc R U P B 2
C6S' C 0.3450(6) 0.5479(6) 0.5263(6) 0.104(5) Uiso 0.486(8) 1 d D . P B 2
H6SC H 0.341003 0.568752 0.557687 0.124 Uiso 0.486(8) 1 calc R U P B 2
H6SD H 0.384651 0.562963 0.510515 0.124 Uiso 0.486(8) 1 calc R U P B 2
C7S' C 0.2418(8) 0.5848(12) 0.5183(6) 0.164(10) Uiso 0.486(8) 1 d D . P B 2
H7SC H 0.253998 0.611314 0.545018 0.196 Uiso 0.486(8) 1 calc R U P B 2
H7SD H 0.220365 0.550990 0.533506 0.196 Uiso 0.486(8) 1 calc R U P B 2
C8S' C 0.1935(8) 0.6141(9) 0.4895(7) 0.140(7) Uiso 0.486(8) 1 d D . P B 2
H8SD H 0.178935 0.588539 0.463159 0.209 Uiso 0.486(8) 1 calc R U P B 2
H8SE H 0.212094 0.649398 0.475508 0.209 Uiso 0.486(8) 1 calc R U P B 2
H8SF H 0.156563 0.624246 0.510178 0.209 Uiso 0.486(8) 1 calc R U P B 2

loop_
_atom_site_aniso_label
_atom_site_aniso_U_11
_atom_site_aniso_U_22
_atom_site_aniso_U_33
_atom_site_aniso_U_23
_atom_site_aniso_U_13
_atom_site_aniso_U_12
Ba1A 0.02331(15) 0.01885(15) 0.02399(15) 0.000 0.000 0.00094(9)
O1A 0.0378(13) 0.0268(13) 0.0418(15) -0.0015(11) 0.0112(11) 0.0042(10)
O2A 0.0388(13) 0.0305(13) 0.0305(13) 0.0039(11) -0.0066(11) -0.0040(10)
O3A 0.0329(12) 0.0290(13) 0.0322(13) -0.0005(10) -0.0024(10) -0.0054(10)
O4A 0.0308(12) 0.0288(13) 0.0400(14) 0.0025(11) -0.0002(10) -0.0037(10)
O5A 0.0383(13) 0.0274(13) 0.0383(14) 0.0008(11) 0.0107(11) -0.0053(10)
N1A 0.064(2) 0.0258(17) 0.047(2) -0.0028(15) 0.0025(17) 0.0064(16)
N2A 0.0466(19) 0.0377(19) 0.041(2) 0.0150(16) 0.0008(16) -0.0032(15)
N3A 0.047(2) 0.0289(17) 0.057(2) 0.0095(16) -0.0014(16) 0.0002(14)
C1A 0.053(2) 0.036(2) 0.040(2) -0.0078(17) -0.0060(18) 0.0188(18)
C2A 0.0401(19) 0.040(2) 0.0304(18) -0.0072(16) -0.0018(15) 0.0104(16)
C3A 0.054(3) 0.059(3) 0.052(3) -0.019(2) 0.013(2) 0.010(2)
C4A 0.066(3) 0.073(3) 0.062(3) -0.020(3) 0.038(3) -0.005(3)
C5A 0.060(3) 0.054(3) 0.049(3) -0.007(2) 0.023(2) -0.012(2)
C6A 0.0388(19) 0.036(2) 0.0308(18) -0.0042(16) 0.0023(15) 0.0000(16)
C7A 0.0279(16) 0.0331(19) 0.0298(17) -0.0035(15) -0.0028(14) 0.0043(14)
C8A 0.042(2) 0.035(2) 0.040(2) 0.0065(17) 0.0071(16) -0.0088(16)
C9A 0.043(2) 0.0277(19) 0.043(2) 0.0117(16) 0.0011(17) -0.0029(15)
C10A 0.0345(18) 0.0274(18) 0.048(2) 0.0020(17) -0.0019(16) -0.0049(15)
C11A 0.040(2) 0.032(2) 0.045(2) -0.0054(17) -0.0035(16) -0.0078(16)
C12A 0.0271(16) 0.038(2) 0.0295(18) -0.0011(15) 0.0007(14) 0.0005(14)
C13A 0.043(2) 0.053(3) 0.038(2) -0.0070(19) 0.0016(17) -0.0129(19)
C14A 0.059(3) 0.083(4) 0.031(2) -0.008(2) -0.005(2) -0.010(2)
C15A 0.056(3) 0.075(3) 0.028(2) 0.008(2) -0.0016(18) -0.009(2)
C16A 0.0338(18) 0.054(2) 0.0308(19) 0.0059(18) 0.0045(15) -0.0009(17)
C17A 0.0242(15) 0.0362(19) 0.0291(18) 0.0004(15) 0.0024(13) 0.0027(14)
C18A 0.044(2) 0.049(2) 0.036(2) 0.0156(19) 0.0045(17) 0.0020(18)
C19A 0.061(3) 0.042(2) 0.055(3) 0.020(2) 0.007(2) -0.007(2)
C20A 0.056(3) 0.033(2) 0.063(3) 0.019(2) 0.005(2) 0.0024(19)
C21A 0.078(3) 0.024(2) 0.065(3) 0.004(2) 0.007(2) 0.006(2)
C22A 0.100(4) 0.027(2) 0.062(3) -0.004(2) -0.001(3) -0.004(2)
C23A 0.054(3) 0.049(3) 0.093(4) 0.000(3) -0.011(3) -0.006(2)
Ba1B 0.02957(16) 0.01997(16) 0.02333(15) 0.000 0.000 -0.00171(10)
O1B 0.0381(13) 0.0428(15) 0.0291(13) 0.0087(11) -0.0006(10) -0.0009(11)
O2B 0.0420(14) 0.0331(14) 0.0339(14) -0.0098(11) -0.0034(11) 0.0025(11)
O3B 0.0351(13) 0.0357(14) 0.0380(14) -0.0060(11) -0.0052(11) -0.0016(11)
O4B 0.0326(12) 0.0340(13) 0.0361(13) 0.0023(11) -0.0033(10) -0.0024(10)
O5B 0.0337(13) 0.0331(14) 0.0344(14) 0.0057(11) 0.0012(10) -0.0029(10)
N1B 0.0434(19) 0.067(3) 0.0305(18) 0.0023(17) -0.0105(15) -0.0060(17)
N2B 0.0377(17) 0.0333(17) 0.048(2) -0.0054(15) -0.0019(14) 0.0050(14)
N3B 0.0314(16) 0.046(2) 0.0416(19) 0.0031(16) -0.0028(13) -0.0077(13)
C1B 0.051(2) 0.068(3) 0.0271(19) 0.005(2) -0.0090(17) -0.003(2)
C2B 0.048(2) 0.055(3) 0.0267(19) 0.0019(18) -0.0030(16) -0.0007(19)
C3B 0.062(3) 0.077(3) 0.026(2) 0.006(2) -0.0027(19) -0.003(2)
C4B 0.062(3) 0.070(3) 0.027(2) 0.002(2) 0.0114(19) -0.002(2)
C5B 0.043(2) 0.041(2) 0.037(2) -0.0015(17) 0.0065(16) 0.0008(17)
C6B 0.0422(19) 0.0252(17) 0.0274(17) -0.0002(14) 0.0017(14) 0.0017(15)
C7B 0.047(2) 0.0278(18) 0.0270(18) -0.0010(15) 0.0032(15) -0.0009(16)
C8B 0.0326(19) 0.043(2) 0.045(2) 0.0074(18) 0.0041(16) -0.0054(16)
C9B 0.0369(19) 0.039(2) 0.046(2) 0.0019(18) -0.0033(16) -0.0065(16)
C10B 0.0347(19) 0.050(2) 0.038(2) 0.0038(18) -0.0073(16) 0.0010(17)
C11B 0.038(2) 0.050(2) 0.035(2) -0.0018(18) -0.0079(16) -0.0056(17)
C12B 0.043(2) 0.0298(19) 0.0267(17) 0.0026(15) 0.0022(14) -0.0043(15)
C13B 0.054(2) 0.045(2) 0.031(2) -0.0007(18) -0.0073(17) -0.0040(19)
C14B 0.070(3) 0.047(2) 0.028(2) -0.0103(18) -0.003(2) 0.001(2)
C15B 0.062(3) 0.038(2) 0.036(2) -0.0073(18) 0.0083(19) 0.0035(19)
C16B 0.0421(19) 0.0290(18) 0.035(2) -0.0026(15) 0.0047(16) -0.0017(15)
C17B 0.0396(18) 0.0243(17) 0.0279(18) -0.0003(14) 0.0045(14) -0.0058(14)
C18B 0.043(2) 0.0298(19) 0.042(2) -0.0063(17) 0.0075(17) 0.0024(16)
C19B 0.048(2) 0.047(3) 0.058(3) -0.010(2) -0.010(2) 0.008(2)
C20B 0.035(2) 0.061(3) 0.055(3) -0.007(2) 0.0012(18) 0.001(2)
C21B 0.0329(19) 0.059(3) 0.049(3) 0.009(2) -0.0093(17) -0.0043(19)
C22B 0.044(2) 0.078(3) 0.041(2) 0.000(2) -0.0146(19) -0.013(2)
C23B 0.044(2) 0.056(3) 0.061(3) 0.008(2) -0.004(2) -0.013(2)
S1A 0.0421(5) 0.0410(6) 0.0634(7) -0.0043(5) 0.0016(5) 0.0041(4)
F11A 0.126(3) 0.0465(17) 0.090(2) -0.0027(16) 0.029(2) 0.0205(18)
F12A 0.0709(19) 0.081(2) 0.102(3) -0.0074(19) 0.0351(18) -0.0051(17)
F13A 0.131(3) 0.099(3) 0.063(2) -0.007(2) -0.020(2) 0.009(2)
O11A 0.061(2) 0.0393(18) 0.095(3) -0.0023(18) 0.0090(17) 0.0118(14)
O12A 0.0515(19) 0.065(2) 0.108(3) 0.001(2) 0.0093(19) -0.0094(17)
O13A 0.073(2) 0.089(3) 0.062(2) -0.007(2) -0.0113(18) 0.014(2)
C24A 0.062(3) 0.044(3) 0.061(3) 0.000(2) 0.003(2) -0.001(2)
S1B 0.0554(6) 0.0419(6) 0.0534(6) -0.0069(5) -0.0147(5) 0.0163(5)
F11B 0.171(5) 0.182(5) 0.097(3) 0.007(3) -0.080(3) -0.049(4)
F12B 0.186(5) 0.204(6) 0.133(4) 0.121(4) -0.064(4) -0.054(5)
F13B 0.253(8) 0.221(7) 0.061(3) -0.021(3) 0.028(4) 0.071(6)
O11B 0.073(2) 0.0464(19) 0.095(3) 0.0168(19) -0.035(2) -0.0088(16)
O12B 0.0432(17) 0.066(2) 0.083(3) 0.021(2) 0.0098(16) -0.0001(15)
O13B 0.101(2) 0.097(2) 0.109(2) -0.0145(17) -0.0151(16) 0.0385(16)
C24B 0.113(6) 0.097(6) 0.070(4) 0.023(4) -0.026(4) -0.016(4)
O1S 0.078(3) 0.087(3) 0.078(3) 0.016(2) -0.004(2) -0.020(2)
C1S 0.126(7) 0.125(8) 0.123(8) -0.002(6) 0.008(5) -0.053(6)
C2S 0.090(5) 0.127(7) 0.093(5) -0.035(5) 0.021(4) -0.005(5)
C3S 0.131(7) 0.071(4) 0.113(6) 0.021(4) -0.003(5) -0.028(4)
C4S 0.186(11) 0.139(10) 0.153(10) 0.016(8) -0.026(8) -0.043(8)
C4S' 0.057(8) 0.055(8) 0.055(8) -0.003(6) 0.011(6) -0.012(6)

loop_
_atom_type_symbol
_atom_type_description
_atom_type_scat_dispersion_real
_atom_type_scat_dispersion_imag
_atom_type_scat_source
C C 0.0181 0.0091 'International Tables Vol C Tables 4.2.6.8 and 6.1.1.4'
H H 0.0000 0.0000 'International Tables Vol C Tables 4.2.6.8 and 6.1.1.4'
Ba Ba -1.0456 8.4617 'International Tables Vol C Tables 4.2.6.8 and 6.1.1.4'
F F 0.0727 0.0534 'International Tables Vol C Tables 4.2.6.8 and 6.1.1.4'
N N 0.0311 0.0180 'International Tables Vol C Tables 4.2.6.8 and 6.1.1.4'
O O 0.0492 0.0322 'International Tables Vol C Tables 4.2.6.8 and 6.1.1.4'
S S 0.3331 0.5567 'International Tables Vol C Tables 4.2.6.8 and 6.1.1.4'

loop_
_geom_angle_atom_site_label_1
_geom_angle_atom_site_label_2
_geom_angle_atom_site_label_3
_geom_angle
_geom_angle_site_symmetry_1
_geom_angle_site_symmetry_3
_geom_angle_publ_flag
O1A Ba1A O1A 118.98(11) . 2_565 ?
O1A Ba1A O2A 78.06(8) . . ?
O1A Ba1A O2A 162.94(8) 2_565 . ?
O1A Ba1A O2A 162.94(8) . 2_565 ?
O1A Ba1A O2A 78.06(8) 2_565 2_565 ?
O2A Ba1A O2A 84.94(11) . 2_565 ?
O1A Ba1A O3A 114.39(7) . 2_565 ?
O1A Ba1A O3A 104.45(8) 2_565 2_565 ?
O2A Ba1A O3A 66.23(7) . 2_565 ?
O2A Ba1A O3A 55.99(7) 2_565 2_565 ?
O1A Ba1A O3A 104.45(8) . . ?
O1A Ba1A O3A 114.39(7) 2_565 . ?
O2A Ba1A O3A 55.98(7) . . ?
O2A Ba1A O3A 66.23(7) 2_565 . ?
O3A Ba1A O3A 98.55(9) 2_565 . ?
O1A Ba1A O4A 106.31(7) . . ?
O1A Ba1A O4A 65.53(7) 2_565 . ?
O2A Ba1A O4A 110.62(7) . . ?
O2A Ba1A O4A 80.88(7) 2_565 . ?
O3A Ba1A O4A 136.74(7) 2_565 . ?
O3A Ba1A O4A 56.16(7) . . ?
O1A Ba1A O4A 65.53(7) . 2_565 ?
O1A Ba1A O4A 106.31(7) 2_565 2_565 ?
O2A Ba1A O4A 80.88(7) . 2_565 ?
O2A Ba1A O4A 110.62(7) 2_565 2_565 ?
O3A Ba1A O4A 56.16(7) 2_565 2_565 ?
O3A Ba1A O4A 136.74(7) . 2_565 ?
O4A Ba1A O4A 164.91(10) . 2_565 ?
O1A Ba1A O5A 82.05(8) . 2_565 ?
O1A Ba1A O5A 54.46(7) 2_565 2_565 ?
O2A Ba1A O5A 135.12(7) . 2_565 ?
O2A Ba1A O5A 109.68(7) 2_565 2_565 ?
O3A Ba1A O5A 86.78(7) 2_565 2_565 ?
O3A Ba1A O5A 168.74(7) . 2_565 ?
O4A Ba1A O5A 113.46(7) . 2_565 ?
O4A Ba1A O5A 54.25(7) 2_565 2_565 ?
O1A Ba1A O5A 54.46(7) . . ?
O1A Ba1A O5A 82.05(8) 2_565 . ?
O2A Ba1A O5A 109.68(7) . . ?
O2A Ba1A O5A 135.12(7) 2_565 . ?
O3A Ba1A O5A 168.74(7) 2_565 . ?
O3A Ba1A O5A 86.78(7) . . ?
O4A Ba1A O5A 54.24(7) . . ?
O4A Ba1A O5A 113.46(7) 2_565 . ?
O5A Ba1A O5A 89.76(10) 2_565 . ?
C7A O1A Ba1A 131.5(2) . . ?
C17A O2A Ba1A 121.7(2) . . ?
C12A O3A C11A 117.2(3) . . ?
C12A O3A Ba1A 116.71(19) . . ?
C11A O3A Ba1A 121.0(2) . . ?
C10A O4A C9A 112.9(3) . . ?
C10A O4A Ba1A 117.1(2) . . ?
C9A O4A Ba1A 111.6(2) . . ?
C6A O5A C8A 116.4(3) . . ?
C6A O5A Ba1A 119.4(2) . . ?
C8A O5A Ba1A 123.3(2) . . ?
C1A N1A C22A 122.9(4) . . ?
C1A N1A H1A 117(4) . . ?
C22A N1A H1A 120(4) . . ?
C18A N2A C19A 123.8(4) . . ?
C18A N2A H2A 120(4) . . ?
C19A N2A H2A 116(4) . . ?
C21A N3A C23A 110.2(4) . . ?
C21A N3A C20A 107.6(3) . . ?
C23A N3A C20A 110.3(4) . . ?
N1A C1A C2A 125.1(4) . . ?
N1A C1A H1AA 117.4 . . ?
C2A C1A H1AA 117.4 . . ?
C1A C2A C3A 119.0(4) . . ?
C1A C2A C7A 120.5(3) . . ?
C3A C2A C7A 120.5(4) . . ?
C4A C3A C2A 120.5(4) . . ?
C4A C3A H3A 119.8 . . ?
C2A C3A H3A 119.8 . . ?
C3A C4A C5A 120.4(4) . . ?
C3A C4A H4A 119.8 . . ?
C5A C4A H4A 119.8 . . ?
C6A C5A C4A 120.8(4) . . ?
C6A C5A H5A 119.6 . . ?
C4A C5A H5A 119.6 . . ?
C5A C6A O5A 125.6(4) . . ?
C5A C6A C7A 121.2(4) . . ?
O5A C6A C7A 113.2(3) . . ?
O1A C7A C6A 121.2(3) . . ?
O1A C7A C2A 122.3(3) . . ?
C6A C7A C2A 116.6(3) . . ?
O5A C8A C9A 107.1(3) . . ?
O5A C8A H8AA 110.3 . . ?
C9A C8A H8AA 110.3 . . ?
O5A C8A H8AB 110.3 . . ?
C9A C8A H8AB 110.3 . . ?
H8AA C8A H8AB 108.5 . . ?
O4A C9A C8A 112.8(3) . . ?
O4A C9A H9AA 109.0 . . ?
C8A C9A H9AA 109.0 . . ?
O4A C9A H9AB 109.0 . . ?
C8A C9A H9AB 109.0 . . ?
H9AA C9A H9AB 107.8 . . ?
O4A C10A C11A 109.8(3) . . ?
O4A C10A H10A 109.7 . . ?
C11A C10A H10A 109.7 . . ?
O4A C10A H10B 109.7 . . ?
C11A C10A H10B 109.7 . . ?
H10A C10A H10B 108.2 . . ?
O3A C11A C10A 108.0(3) . . ?
O3A C11A H11A 110.1 . . ?
C10A C11A H11A 110.1 . . ?
O3A C11A H11B 110.1 . . ?
C10A C11A H11B 110.1 . . ?
H11A C11A H11B 108.4 . . ?
C13A C12A O3A 125.2(3) . . ?
C13A C12A C17A 121.5(4) . . ?
O3A C12A C17A 113.2(3) . . ?
C12A C13A C14A 120.5(4) . . ?
C12A C13A H13A 119.7 . . ?
C14A C13A H13A 119.7 . . ?
C15A C14A C13A 120.4(4) . . ?
C15A C14A H14A 119.8 . . ?
C13A C14A H14A 119.8 . . ?
C14A C15A C16A 120.8(4) . . ?
C14A C15A H15A 119.6 . . ?
C16A C15A H15A 119.6 . . ?
C18A C16A C15A 119.2(4) . . ?
C18A C16A C17A 120.5(4) . . ?
C15A C16A C17A 120.2(4) . . ?
O2A C17A C16A 122.1(3) . . ?
O2A C17A C12A 121.4(3) . . ?
C16A C17A C12A 116.5(3) . . ?
N2A C18A C16A 125.0(4) . . ?
N2A C18A H18A 117.5 . . ?
C16A C18A H18A 117.5 . . ?
N2A C19A C20A 111.0(4) . . ?
N2A C19A H19A 109.4 . . ?
C20A C19A H19A 109.4 . . ?
N2A C19A H19B 109.4 . . ?
C20A C19A H19B 109.4 . . ?
H19A C19A H19B 108.0 . . ?
N3A C20A C19A 113.3(4) . . ?
N3A C20A H20A 108.9 . . ?
C19A C20A H20A 108.9 . . ?
N3A C20A H20B 108.9 . . ?
C19A C20A H20B 108.9 . . ?
H20A C20A H20B 107.7 . . ?
N3A C21A C22A 114.6(4) . . ?
N3A C21A H21A 108.6 . . ?
C22A C21A H21A 108.6 . . ?
N3A C21A H21B 108.6 . . ?
C22A C21A H21B 108.6 . . ?
H21A C21A H21B 107.6 . . ?
N1A C22A C21A 112.7(4) . . ?
N1A C22A H22A 109.1 . . ?
C21A C22A H22A 109.1 . . ?
N1A C22A H22B 109.1 . . ?
C21A C22A H22B 109.1 . . ?
H22A C22A H22B 107.8 . . ?
N3A C23A H23A 109.5 . . ?
N3A C23A H23B 109.5 . . ?
H23A C23A H23B 109.5 . . ?
N3A C23A H23C 109.5 . . ?
H23A C23A H23C 109.5 . . ?
H23B C23A H23C 109.5 . . ?
O2B Ba1B O2B 128.47(11) . 2_665 ?
O2B Ba1B O1B 158.07(8) . 2_665 ?
O2B Ba1B O1B 73.11(8) 2_665 2_665 ?
O2B Ba1B O1B 73.11(8) . . ?
O2B Ba1B O1B 158.07(8) 2_665 . ?
O1B Ba1B O1B 85.73(11) 2_665 . ?
O2B Ba1B O5B 93.61(8) . . ?
O2B Ba1B O5B 118.75(7) 2_665 . ?
O1B Ba1B O5B 69.13(8) 2_665 . ?
O1B Ba1B O5B 55.87(8) . . ?
O2B Ba1B O5B 118.75(7) . 2_665 ?
O2B Ba1B O5B 93.61(8) 2_665 2_665 ?
O1B Ba1B O5B 55.87(8) 2_665 2_665 ?
O1B Ba1B O5B 69.13(8) . 2_665 ?
O5B Ba1B O5B 102.53(10) . 2_665 ?
O2B Ba1B O4B 101.43(7) . . ?
O2B Ba1B O4B 71.44(7) 2_665 . ?
O1B Ba1B O4B 80.66(7) 2_665 . ?
O1B Ba1B O4B 111.38(7) . . ?
O5B Ba1B O4B 56.42(7) . . ?
O5B Ba1B O4B 136.54(7) 2_665 . ?
O2B Ba1B O4B 71.44(7) . 2_665 ?
O2B Ba1B O4B 101.43(7) 2_665 2_665 ?
O1B Ba1B O4B 111.38(7) 2_665 2_665 ?
O1B Ba1B O4B 80.67(7) . 2_665 ?
O5B Ba1B O4B 136.54(7) . 2_665 ?
O5B Ba1B O4B 56.42(7) 2_665 2_665 ?
O4B Ba1B O4B 164.13(10) . 2_665 ?
O2B Ba1B O3B 82.59(8) . 2_665 ?
O2B Ba1B O3B 55.52(7) 2_665 2_665 ?
O1B Ba1B O3B 117.53(8) 2_665 2_665 ?
O1B Ba1B O3B 135.24(7) . 2_665 ?
O5B Ba1B O3B 164.95(7) . 2_665 ?
O5B Ba1B O3B 92.00(7) 2_665 2_665 ?
O4B Ba1B O3B 109.92(7) . 2_665 ?
O4B Ba1B O3B 55.84(7) 2_665 2_665 ?
O2B Ba1B O3B 55.52(7) . . ?
O2B Ba1B O3B 82.59(8) 2_665 . ?
O1B Ba1B O3B 135.23(7) 2_665 . ?
O1B Ba1B O3B 117.53(8) . . ?
O5B Ba1B O3B 92.00(7) . . ?
O5B Ba1B O3B 164.96(7) 2_665 . ?
O4B Ba1B O3B 55.84(7) . . ?
O4B Ba1B O3B 109.92(7) 2_665 . ?
O3B Ba1B O3B 73.81(10) 2_665 . ?
C7B O1B Ba1B 123.0(2) . . ?
C17B O2B Ba1B 129.9(2) . . ?
C12B O3B C11B 116.0(3) . . ?
C12B O3B Ba1B 118.3(2) . . ?
C11B O3B Ba1B 121.8(2) . . ?
C9B O4B C10B 113.4(3) . . ?
C9B O4B Ba1B 116.1(2) . . ?
C10B O4B Ba1B 111.0(2) . . ?
C6B O5B C8B 117.1(3) . . ?
C6B O5B Ba1B 117.6(2) . . ?
C8B O5B Ba1B 121.3(2) . . ?
C1B N1B C22B 124.6(4) . . ?
C1B N1B H1B 118(3) . . ?
C22B N1B H1B 116(3) . . ?
C18B N2B C19B 123.5(4) . . ?
C18B N2B H2B 114(3) . . ?
C19B N2B H2B 122(3) . . ?
C21B N3B C20B 109.7(4) . . ?
C21B N3B C23B 111.0(3) . . ?
C20B N3B C23B 109.0(4) . . ?
N1B C1B C2B 124.5(4) . . ?
N1B C1B H1BA 117.7 . . ?
C2B C1B H1BA 117.7 . . ?
C3B C2B C1B 119.3(4) . . ?
C3B C2B C7B 121.3(4) . . ?
C1B C2B C7B 119.3(4) . . ?
C4B C3B C2B 120.5(4) . . ?
C4B C3B H3B 119.8 . . ?
C2B C3B H3B 119.8 . . ?
C3B C4B C5B 119.8(4) . . ?
C3B C4B H4B 120.1 . . ?
C5B C4B H4B 120.1 . . ?
C6B C5B C4B 120.3(4) . . ?
C6B C5B H5B 119.8 . . ?
C4B C5B H5B 119.8 . . ?
C5B C6B O5B 125.1(3) . . ?
C5B C6B C7B 122.3(3) . . ?
O5B C6B C7B 112.6(3) . . ?
O1B C7B C2B 123.1(4) . . ?
O1B C7B C6B 121.3(3) . . ?
C2B C7B C6B 115.6(3) . . ?
O5B C8B C9B 107.2(3) . . ?
O5B C8B H8BA 110.3 . . ?
C9B C8B H8BA 110.3 . . ?
O5B C8B H8BB 110.3 . . ?
C9B C8B H8BB 110.3 . . ?
H8BA C8B H8BB 108.5 . . ?
O4B C9B C8B 108.6(3) . . ?
O4B C9B H9BA 110.0 . . ?
C8B C9B H9BA 110.0 . . ?
O4B C9B H9BB 110.0 . . ?
C8B C9B H9BB 110.0 . . ?
H9BA C9B H9BB 108.3 . . ?
O4B C10B C11B 113.4(3) . . ?
O4B C10B H10C 108.9 . . ?
C11B C10B H10C 108.9 . . ?
O4B C10B H10D 108.9 . . ?
C11B C10B H10D 108.9 . . ?
H10C C10B H10D 107.7 . . ?
O3B C11B C10B 106.8(3) . . ?
O3B C11B H11C 110.4 . . ?
C10B C11B H11C 110.4 . . ?
O3B C11B H11D 110.4 . . ?
C10B C11B H11D 110.4 . . ?
H11C C11B H11D 108.6 . . ?
C13B C12B O3B 124.9(4) . . ?
C13B C12B C17B 121.1(4) . . ?
O3B C12B C17B 114.1(3) . . ?
C12B C13B C14B 121.3(4) . . ?
C12B C13B H13B 119.4 . . ?
C14B C13B H13B 119.4 . . ?
C15B C14B C13B 120.0(4) . . ?
C15B C14B H14B 120.0 . . ?
C13B C14B H14B 120.0 . . ?
C14B C15B C16B 120.5(4) . . ?
C14B C15B H15B 119.8 . . ?
C16B C15B H15B 119.8 . . ?
C18B C16B C17B 120.3(3) . . ?
C18B C16B C15B 119.1(3) . . ?
C17B C16B C15B 120.4(4) . . ?
O2B C17B C16B 122.1(3) . . ?
O2B C17B C12B 121.1(3) . . ?
C16B C17B C12B 116.7(3) . . ?
N2B C18B C16B 124.7(3) . . ?
N2B C18B H18B 117.6 . . ?
C16B C18B H18B 117.6 . . ?
N2B C19B C20B 109.9(4) . . ?
N2B C19B H19C 109.7 . . ?
C20B C19B H19C 109.7 . . ?
N2B C19B H19D 109.7 . . ?
C20B C19B H19D 109.7 . . ?
H19C C19B H19D 108.2 . . ?
N3B C20B C19B 112.0(4) . . ?
N3B C20B H20C 109.2 . . ?
C19B C20B H20C 109.2 . . ?
N3B C20B H20D 109.2 . . ?
C19B C20B H20D 109.2 . . ?
H20C C20B H20D 107.9 . . ?
N3B C21B C22B 113.0(4) . . ?
N3B C21B H21C 109.0 . . ?
C22B C21B H21C 109.0 . . ?
N3B C21B H21D 109.0 . . ?
C22B C21B H21D 109.0 . . ?
H21C C21B H21D 107.8 . . ?
N1B C22B C21B 111.1(4) . . ?
N1B C22B H22C 109.4 . . ?
C21B C22B H22C 109.4 . . ?
N1B C22B H22D 109.4 . . ?
C21B C22B H22D 109.4 . . ?
H22C C22B H22D 108.0 . . ?
N3B C23B H23D 109.5 . . ?
N3B C23B H23E 109.5 . . ?
H23D C23B H23E 109.5 . . ?
N3B C23B H23F 109.5 . . ?
H23D C23B H23F 109.5 . . ?
H23E C23B H23F 109.5 . . ?
O13A S1A O11A 115.9(2) . . ?
O13A S1A O12A 114.1(3) . . ?
O11A S1A O12A 115.1(2) . . ?
O13A S1A C24A 102.9(2) . . ?
O11A S1A C24A 102.7(2) . . ?
O12A S1A C24A 103.7(2) . . ?
F13A C24A F11A 106.9(4) . . ?
F13A C24A F12A 107.0(4) . . ?
F11A C24A F12A 107.4(4) . . ?
F13A C24A S1A 112.1(4) . . ?
F11A C24A S1A 112.2(4) . . ?
F12A C24A S1A 110.9(3) . . ?
O13B S1B O11B 115.4(3) . . ?
O13B S1B O12B 114.1(3) . . ?
O11B S1B O12B 114.9(2) . . ?
O13B S1B C24B 104.8(4) . . ?
O11B S1B C24B 103.0(3) . . ?
O12B S1B C24B 102.3(3) . . ?
F11B C24B F13B 110.5(8) . . ?
F11B C24B F12B 106.8(6) . . ?
F13B C24B F12B 108.8(8) . . ?
F11B C24B S1B 111.6(6) . . ?
F13B C24B S1B 110.3(5) . . ?
F12B C24B S1B 108.9(6) . . ?
C2S O1S C3S 111.2(5) . . ?
C2S C1S H1SA 109.5 . . ?
C2S C1S H1SB 109.5 . . ?
H1SA C1S H1SB 109.5 . . ?
C2S C1S H1SC 109.5 . . ?
H1SA C1S H1SC 109.5 . . ?
H1SB C1S H1SC 109.5 . . ?
O1S C2S C1S 113.9(6) . . ?
O1S C2S H2SA 108.8 . . ?
C1S C2S H2SA 108.8 . . ?
O1S C2S H2SB 108.8 . . ?
C1S C2S H2SB 108.8 . . ?
H2SA C2S H2SB 107.7 . . ?
O1S C3S C4S' 116.5(7) . . ?
O1S C3S C4S 114.8(7) . . ?
O1S C3S H3SA 108.6 . . ?
C4S C3S H3SA 108.6 . . ?
O1S C3S H3SB 108.6 . . ?
C4S C3S H3SB 108.6 . . ?
H3SA C3S H3SB 107.5 . . ?
O1S C3S H3SC 108.2 . . ?
C4S' C3S H3SC 108.2 . . ?
O1S C3S H3SD 108.2 . . ?
C4S' C3S H3SD 108.2 . . ?
H3SC C3S H3SD 107.3 . . ?
C3S C4S H4SA 109.5 . . ?
C3S C4S H4SB 109.5 . . ?
H4SA C4S H4SB 109.5 . . ?
C3S C4S H4SC 109.5 . . ?
H4SA C4S H4SC 109.5 . . ?
H4SB C4S H4SC 109.5 . . ?
C3S C4S' H4SD 109.5 . . ?
C3S C4S' H4SE 109.5 . . ?
H4SD C4S' H4SE 109.5 . . ?
C3S C4S' H4SF 109.5 . . ?
H4SD C4S' H4SF 109.5 . . ?
H4SE C4S' H4SF 109.5 . . ?
C6S O2S C7S 114.5(9) . . ?
C6S C5S H5SA 109.5 . . ?
C6S C5S H5SB 109.5 . . ?
H5SA C5S H5SB 109.5 . . ?
C6S C5S H5SC 109.5 . . ?
H5SA C5S H5SC 109.5 . . ?
H5SB C5S H5SC 109.5 . . ?
O2S C6S C5S 120.7(11) . . ?
O2S C6S H6SA 107.2 . . ?
C5S C6S H6SA 107.2 . . ?
O2S C6S H6SB 107.2 . . ?
C5S C6S H6SB 107.2 . . ?
H6SA C6S H6SB 106.8 . . ?
O2S C7S C8S 114.3(9) . . ?
O2S C7S H7SA 108.7 . . ?
C8S C7S H7SA 108.7 . . ?
O2S C7S H7SB 108.7 . . ?
C8S C7S H7SB 108.7 . . ?
H7SA C7S H7SB 107.6 . . ?
C7S C8S H8SA 109.5 . . ?
C7S C8S H8SB 109.5 . . ?
H8SA C8S H8SB 109.5 . . ?
C7S C8S H8SC 109.5 . . ?
H8SA C8S H8SC 109.5 . . ?
H8SB C8S H8SC 109.5 . . ?
C7S' O2S' C6S' 121.5(11) . . ?
C6S' C5S' H5SD 109.5 . . ?
C6S' C5S' H5SE 109.5 . . ?
H5SD C5S' H5SE 109.5 . . ?
C6S' C5S' H5SF 109.5 . . ?
H5SD C5S' H5SF 109.5 . . ?
H5SE C5S' H5SF 109.5 . . ?
O2S' C6S' C5S' 125.4(12) . . ?
O2S' C6S' H6SC 106.0 . . ?
C5S' C6S' H6SC 106.0 . . ?
O2S' C6S' H6SD 106.0 . . ?
C5S' C6S' H6SD 106.0 . . ?
H6SC C6S' H6SD 106.3 . . ?
O2S' C7S' C8S' 121.3(12) . . ?
O2S' C7S' H7SC 107.0 . . ?
C8S' C7S' H7SC 107.0 . . ?
O2S' C7S' H7SD 107.0 . . ?
C8S' C7S' H7SD 107.0 . . ?
H7SC C7S' H7SD 106.7 . . ?
C7S' C8S' H8SD 109.5 . . ?
C7S' C8S' H8SE 109.5 . . ?
H8SD C8S' H8SE 109.5 . . ?
C7S' C8S' H8SF 109.5 . . ?
H8SD C8S' H8SF 109.5 . . ?
H8SE C8S' H8SF 109.5 . . ?

loop_
_geom_bond_atom_site_label_1
_geom_bond_atom_site_label_2
_geom_bond_distance
_geom_bond_site_symmetry_2
_geom_bond_publ_flag
Ba1A O1A 2.698(2) . ?
Ba1A O1A 2.698(2) 2_565 ?
Ba1A O2A 2.741(2) . ?
Ba1A O2A 2.741(2) 2_565 ?
Ba1A O3A 2.900(2) 2_565 ?
Ba1A O3A 2.900(2) . ?
Ba1A O4A 2.962(2) . ?
Ba1A O4A 2.962(2) 2_565 ?
Ba1A O5A 3.031(2) 2_565 ?
Ba1A O5A 3.031(2) . ?
O1A C7A 1.284(4) . ?
O2A C17A 1.287(4) . ?
O3A C12A 1.376(4) . ?
O3A C11A 1.440(4) . ?
O4A C10A 1.419(4) . ?
O4A C9A 1.429(5) . ?
O5A C6A 1.376(4) . ?
O5A C8A 1.440(4) . ?
N1A C1A 1.290(6) . ?
N1A C22A 1.453(6) . ?
N1A H1A 0.85(6) . ?
N2A C18A 1.295(6) . ?
N2A C19A 1.454(6) . ?
N2A H2A 0.78(5) . ?
N3A C21A 1.458(6) . ?
N3A C23A 1.470(6) . ?
N3A C20A 1.472(6) . ?
C1A C2A 1.406(6) . ?
C1A H1AA 0.9500 . ?
C2A C3A 1.417(6) . ?
C2A C7A 1.427(5) . ?
C3A C4A 1.345(7) . ?
C3A H3A 0.9500 . ?
C4A C5A 1.407(7) . ?
C4A H4A 0.9500 . ?
C5A C6A 1.365(5) . ?
C5A H5A 0.9500 . ?
C6A C7A 1.426(5) . ?
C8A C9A 1.500(5) . ?
C8A H8AA 0.9900 . ?
C8A H8AB 0.9900 . ?
C9A H9AA 0.9900 . ?
C9A H9AB 0.9900 . ?
C10A C11A 1.489(5) . ?
C10A H10A 0.9900 . ?
C10A H10B 0.9900 . ?
C11A H11A 0.9900 . ?
C11A H11B 0.9900 . ?
C12A C13A 1.367(5) . ?
C12A C17A 1.433(5) . ?
C13A C14A 1.410(6) . ?
C13A H13A 0.9500 . ?
C14A C15A 1.346(7) . ?
C14A H14A 0.9500 . ?
C15A C16A 1.425(6) . ?
C15A H15A 0.9500 . ?
C16A C18A 1.405(6) . ?
C16A C17A 1.428(5) . ?
C18A H18A 0.9500 . ?
C19A C20A 1.502(7) . ?
C19A H19A 0.9900 . ?
C19A H19B 0.9900 . ?
C20A H20A 0.9900 . ?
C20A H20B 0.9900 . ?
C21A C22A 1.504(7) . ?
C21A H21A 0.9900 . ?
C21A H21B 0.9900 . ?
C22A H22A 0.9900 . ?
C22A H22B 0.9900 . ?
C23A H23A 0.9800 . ?
C23A H23B 0.9800 . ?
C23A H23C 0.9800 . ?
Ba1B O2B 2.691(2) . ?
Ba1B O2B 2.691(2) 2_665 ?
Ba1B O1B 2.732(2) 2_665 ?
Ba1B O1B 2.732(2) . ?
Ba1B O5B 2.891(2) . ?
Ba1B O5B 2.892(2) 2_665 ?
Ba1B O4B 2.907(2) . ?
Ba1B O4B 2.907(2) 2_665 ?
Ba1B O3B 3.004(2) 2_665 ?
Ba1B O3B 3.004(2) . ?
O1B C7B 1.280(4) . ?
O2B C17B 1.285(4) . ?
O3B C12B 1.378(5) . ?
O3B C11B 1.438(4) . ?
O4B C9B 1.421(5) . ?
O4B C10B 1.428(4) . ?
O5B C6B 1.372(4) . ?
O5B C8B 1.436(4) . ?
N1B C1B 1.286(6) . ?
N1B C22B 1.465(5) . ?
N1B H1B 0.78(4) . ?
N2B C18B 1.301(5) . ?
N2B C19B 1.466(5) . ?
N2B H2B 0.91(4) . ?
N3B C21B 1.460(6) . ?
N3B C20B 1.464(6) . ?
N3B C23B 1.464(5) . ?
C1B C2B 1.423(6) . ?
C1B H1BA 0.9500 . ?
C2B C3B 1.412(6) . ?
C2B C7B 1.424(5) . ?
C3B C4B 1.367(7) . ?
C3B H3B 0.9500 . ?
C4B C5B 1.413(6) . ?
C4B H4B 0.9500 . ?
C5B C6B 1.364(5) . ?
C5B H5B 0.9500 . ?
C6B C7B 1.438(5) . ?
C8B C9B 1.498(6) . ?
C8B H8BA 0.9900 . ?
C8B H8BB 0.9900 . ?
C9B H9BA 0.9900 . ?
C9B H9BB 0.9900 . ?
C10B C11B 1.505(6) . ?
C10B H10C 0.9900 . ?
C10B H10D 0.9900 . ?
C11B H11C 0.9900 . ?
C11B H11D 0.9900 . ?
C12B C13B 1.368(5) . ?
C12B C17B 1.436(5) . ?
C13B C14B 1.407(6) . ?
C13B H13B 0.9500 . ?
C14B C15B 1.354(6) . ?
C14B H14B 0.9500 . ?
C15B C16B 1.432(5) . ?
C15B H15B 0.9500 . ?
C16B C18B 1.414(6) . ?
C16B C17B 1.424(5) . ?
C18B H18B 0.9500 . ?
C19B C20B 1.516(6) . ?
C19B H19C 0.9900 . ?
C19B H19D 0.9900 . ?
C20B H20C 0.9900 . ?
C20B H20D 0.9900 . ?
C21B C22B 1.503(7) . ?
C21B H21C 0.9900 . ?
C21B H21D 0.9900 . ?
C22B H22C 0.9900 . ?
C22B H22D 0.9900 . ?
C23B H23D 0.9800 . ?
C23B H23E 0.9800 . ?
C23B H23F 0.9800 . ?
S1A O13A 1.429(4) . ?
S1A O11A 1.430(4) . ?
S1A O12A 1.431(4) . ?
S1A C24A 1.820(5) . ?
F11A C24A 1.329(6) . ?
F12A C24A 1.331(6) . ?
F13A C24A 1.320(6) . ?
S1B O13B 1.412(4) . ?
S1B O11B 1.430(4) . ?
S1B O12B 1.430(4) . ?
S1B C24B 1.814(8) . ?
F11B C24B 1.303(8) . ?
F12B C24B 1.328(9) . ?
F13B C24B 1.309(10) . ?
O1S C2S 1.368(6) . ?
O1S C3S 1.395(6) . ?
C1S C2S 1.467(8) . ?
C1S H1SA 0.9800 . ?
C1S H1SB 0.9800 . ?
C1S H1SC 0.9800 . ?
C2S H2SA 0.9900 . ?
C2S H2SB 0.9900 . ?
C3S C4S' 1.423(9) . ?
C3S C4S 1.428(8) . ?
C3S H3SA 0.9900 . ?
C3S H3SB 0.9900 . ?
C3S H3SC 0.9900 . ?
C3S H3SD 0.9900 . ?
C4S H4SA 0.9800 . ?
C4S H4SB 0.9800 . ?
C4S H4SC 0.9800 . ?
C4S' H4SD 0.9800 . ?
C4S' H4SE 0.9800 . ?
C4S' H4SF 0.9800 . ?
O2S C6S 1.340(9) . ?
O2S C7S 1.373(9) . ?
C5S C6S 1.450(10) . ?
C5S H5SA 0.9800 . ?
C5S H5SB 0.9800 . ?
C5S H5SC 0.9800 . ?
C6S H6SA 0.9900 . ?
C6S H6SB 0.9900 . ?
C7S C8S 1.473(9) . ?
C7S H7SA 0.9900 . ?
C7S H7SB 0.9900 . ?
C8S H8SA 0.9800 . ?
C8S H8SB 0.9800 . ?
C8S H8SC 0.9800 . ?
O2S' C7S' 1.306(10) . ?
O2S' C6S' 1.339(9) . ?
C5S' C6S' 1.402(10) . ?
C5S' H5SD 0.9800 . ?
C5S' H5SE 0.9800 . ?
C5S' H5SF 0.9800 . ?
C6S' H6SC 0.9900 . ?
C6S' H6SD 0.9900 . ?
C7S' C8S' 1.442(10) . ?
C7S' H7SC 0.9900 . ?
C7S' H7SD 0.9900 . ?
C8S' H8SD 0.9800 . ?
C8S' H8SE 0.9800 . ?
C8S' H8SF 0.9800 . ?

loop_
_geom_hbond_atom_site_label_D
_geom_hbond_atom_site_label_H
_geom_hbond_atom_site_label_A
_geom_hbond_distance_DH
_geom_hbond_distance_HA
_geom_hbond_distance_DA
_geom_hbond_angle_DHA
_geom_hbond_site_symmetry_A
_geom_hbond_publ_flag
N1A H1A O1A 0.85(6) 1.99(6) 2.639(4) 132(5) . yes
N2A H2A O2A 0.78(5) 2.05(5) 2.631(4) 131(5) . yes
C1A H1AA O13B 0.95 2.34 3.071(6) 133.6 . yes
C8A H8AB O11A 0.99 2.49 3.197(5) 128.1 3_655 yes
C9A H9AB O1A 0.99 2.49 3.190(5) 127.5 2_565 yes
C11A H11A O12B 0.99 2.54 3.527(5) 172.9 3_655 yes
C18A H18A O2S'^b 0.95 2.52 3.451(13) 167.9 . yes
C20A H20A O13A 0.99 2.58 3.567(6) 171.2 . yes
C21A H21A O5B 0.99 2.65 3.538(5) 149.8 5_666 yes
N1B H1B O1B 0.78(4) 2.01(4) 2.612(4) 134(4) . yes
N2B H2B O2B 0.91(4) 1.89(4) 2.627(4) 136(4) . yes
C1B H1BA O1S 0.95 2.65 3.376(6) 134.1 8_756 yes
C5B H5B O12B 0.95 2.48 3.426(5) 174.9 5_666 yes
C8B H8BB O12B 0.99 2.65 3.252(5) 119.5 5_666 yes
C10B H10C O2B 0.99 2.62 3.349(5) 130.2 2_665 yes
C11B H11D O1S 0.99 2.63 3.624(6) 177.0 . yes
C18B H18B O11B 0.95 2.53 3.213(5) 129.1 8_756 yes
C19B H19C O13B 0.99 2.58 3.552(7) 168.3 8_756 yes
C23B H23E O3A 0.98 2.64 3.292(5) 124.2 8_756 yes
C5S'^b H5SD^b F13A 0.98 2.39 3.24(2) 145.3 5_666 yes

loop_
_geom_torsion_atom_site_label_1
_geom_torsion_atom_site_label_2
_geom_torsion_atom_site_label_3
_geom_torsion_atom_site_label_4
_geom_torsion
_geom_torsion_site_symmetry_1
_geom_torsion_site_symmetry_2
_geom_torsion_site_symmetry_3
_geom_torsion_site_symmetry_4
_geom_torsion_publ_flag
C22A N1A C1A C2A 178.0(4) . . . . ?
N1A C1A C2A C3A 177.7(4) . . . . ?
N1A C1A C2A C7A -2.7(6) . . . . ?
C1A C2A C3A C4A 179.8(5) . . . . ?
C7A C2A C3A C4A 0.3(7) . . . . ?
C2A C3A C4A C5A -1.7(8) . . . . ?
C3A C4A C5A C6A 0.5(9) . . . . ?
C4A C5A C6A O5A -179.3(4) . . . . ?
C4A C5A C6A C7A 2.0(7) . . . . ?
C8A O5A C6A C5A -4.3(6) . . . . ?
Ba1A O5A C6A C5A -173.2(3) . . . . ?
C8A O5A C6A C7A 174.5(3) . . . . ?
Ba1A O5A C6A C7A 5.5(4) . . . . ?
Ba1A O1A C7A C6A -3.1(5) . . . . ?
Ba1A O1A C7A C2A 176.7(2) . . . . ?
C5A C6A C7A O1A 176.6(4) . . . . ?
O5A C6A C7A O1A -2.2(5) . . . . ?
C5A C6A C7A C2A -3.3(6) . . . . ?
O5A C6A C7A C2A 177.9(3) . . . . ?
C1A C2A C7A O1A 2.7(5) . . . . ?
C3A C2A C7A O1A -177.7(4) . . . . ?
C1A C2A C7A C6A -177.4(3) . . . . ?
C3A C2A C7A C6A 2.1(5) . . . . ?
C6A O5A C8A C9A 179.5(3) . . . . ?
Ba1A O5A C8A C9A -12.0(4) . . . . ?
C10A O4A C9A C8A 68.0(4) . . . . ?
Ba1A O4A C9A C8A -66.3(3) . . . . ?
O5A C8A C9A O4A 50.6(4) . . . . ?
C9A O4A C10A C11A 179.2(3) . . . . ?
Ba1A O4A C10A C11A -49.2(3) . . . . ?
C12A O3A C11A C10A 162.3(3) . . . . ?
Ba1A O3A C11A C10A -43.7(4) . . . . ?
O4A C10A C11A O3A 59.2(4) . . . . ?
C11A O3A C12A C13A 1.6(5) . . . . ?
Ba1A O3A C12A C13A -153.5(3) . . . . ?
C11A O3A C12A C17A -177.9(3) . . . . ?
Ba1A O3A C12A C17A 26.9(3) . . . . ?
O3A C12A C13A C14A -176.7(4) . . . . ?
C17A C12A C13A C14A 2.8(6) . . . . ?
C12A C13A C14A C15A -1.2(7) . . . . ?
C13A C14A C15A C16A 0.4(7) . . . . ?
C14A C15A C16A C18A -179.1(4) . . . . ?
C14A C15A C16A C17A -1.3(7) . . . . ?
Ba1A O2A C17A C16A 155.5(3) . . . . ?
Ba1A O2A C17A C12A -26.0(4) . . . . ?
C18A C16A C17A O2A -0.9(5) . . . . ?
C15A C16A C17A O2A -178.7(4) . . . . ?
C18A C16A C17A C12A -179.5(3) . . . . ?
C15A C16A C17A C12A 2.7(5) . . . . ?
C13A C12A C17A O2A 177.9(3) . . . . ?
O3A C12A C17A O2A -2.5(5) . . . . ?
C13A C12A C17A C16A -3.5(5) . . . . ?
O3A C12A C17A C16A 176.1(3) . . . . ?
C19A N2A C18A C16A -177.2(4) . . . . ?
C15A C16A C18A N2A 179.0(4) . . . . ?
C17A C16A C18A N2A 1.1(6) . . . . ?
C18A N2A C19A C20A -132.4(4) . . . . ?
C21A N3A C20A C19A 168.3(4) . . . . ?
C23A N3A C20A C19A -71.5(5) . . . . ?
N2A C19A C20A N3A -65.5(5) . . . . ?
C23A N3A C21A C22A 66.4(5) . . . . ?
C20A N3A C21A C22A -173.4(4) . . . . ?
C1A N1A C22A C21A 118.4(5) . . . . ?
N3A C21A C22A N1A 69.1(6) . . . . ?
C22B N1B C1B C2B 179.6(5) . . . . ?
N1B C1B C2B C3B -178.2(5) . . . . ?
N1B C1B C2B C7B 1.0(7) . . . . ?
C1B C2B C3B C4B 178.7(5) . . . . ?
C7B C2B C3B C4B -0.4(7) . . . . ?
C2B C3B C4B C5B 1.6(8) . . . . ?
C3B C4B C5B C6B -0.1(7) . . . . ?
C4B C5B C6B O5B 175.3(4) . . . . ?
C4B C5B C6B C7B -2.4(6) . . . . ?
C8B O5B C6B C5B -2.3(5) . . . . ?
Ba1B O5B C6B C5B 155.2(3) . . . . ?
C8B O5B C6B C7B 175.7(3) . . . . ?
Ba1B O5B C6B C7B -26.8(4) . . . . ?
Ba1B O1B C7B C2B -158.3(3) . . . . ?
Ba1B O1B C7B C6B 22.5(5) . . . . ?
C3B C2B C7B O1B 178.8(4) . . . . ?
C1B C2B C7B O1B -0.4(6) . . . . ?
C3B C2B C7B C6B -2.0(6) . . . . ?
C1B C2B C7B C6B 178.9(4) . . . . ?
C5B C6B C7B O1B -177.3(4) . . . . ?
O5B C6B C7B O1B 4.7(5) . . . . ?
C5B C6B C7B C2B 3.4(5) . . . . ?
O5B C6B C7B C2B -174.6(3) . . . . ?
C6B O5B C8B C9B -164.1(3) . . . . ?
Ba1B O5B C8B C9B 39.3(4) . . . . ?
C10B O4B C9B C8B -174.3(3) . . . . ?
Ba1B O4B C9B C8B 55.5(4) . . . . ?
O5B C8B C9B O4B -60.3(4) . . . . ?
C9B O4B C10B C11B -66.7(4) . . . . ?
Ba1B O4B C10B C11B 66.0(4) . . . . ?
C12B O3B C11B C10B 173.4(3) . . . . ?
Ba1B O3B C11B C10B 16.0(4) . . . . ?
O4B C10B C11B O3B -53.6(4) . . . . ?
C11B O3B C12B C13B 29.1(5) . . . . ?
Ba1B O3B C12B C13B -172.7(3) . . . . ?
C11B O3B C12B C17B -150.8(3) . . . . ?
Ba1B O3B C12B C17B 7.4(4) . . . . ?
O3B C12B C13B C14B 179.6(4) . . . . ?
C17B C12B C13B C14B -0.5(6) . . . . ?
C12B C13B C14B C15B 1.8(7) . . . . ?
C13B C14B C15B C16B -0.8(7) . . . . ?
C14B C15B C16B C18B 172.8(4) . . . . ?
C14B C15B C16B C17B -1.4(6) . . . . ?
Ba1B O2B C17B C16B 172.1(2) . . . . ?
Ba1B O2B C17B C12B -10.1(5) . . . . ?
C18B C16B C17B O2B 6.3(5) . . . . ?
C15B C16B C17B O2B -179.5(3) . . . . ?
C18B C16B C17B C12B -171.6(3) . . . . ?
C15B C16B C17B C12B 2.6(5) . . . . ?
C13B C12B C17B O2B -179.5(4) . . . . ?
O3B C12B C17B O2B 0.4(5) . . . . ?
C13B C12B C17B C16B -1.6(5) . . . . ?
O3B C12B C17B C16B 178.3(3) . . . . ?
C19B N2B C18B C16B 175.2(4) . . . . ?
C17B C16B C18B N2B -0.1(6) . . . . ?
C15B C16B C18B N2B -174.3(4) . . . . ?
C18B N2B C19B C20B 115.4(4) . . . . ?
C21B N3B C20B C19B 85.8(4) . . . . ?
C23B N3B C20B C19B -152.5(4) . . . . ?
N2B C19B C20B N3B 73.5(5) . . . . ?
C20B N3B C21B C22B -168.5(4) . . . . ?
C23B N3B C21B C22B 71.0(4) . . . . ?
C1B N1B C22B C21B 123.5(5) . . . . ?
N3B C21B C22B N1B 61.8(5) . . . . ?
O13A S1A C24A F13A -179.8(4) . . . . ?
O11A S1A C24A F13A 59.4(4) . . . . ?
O12A S1A C24A F13A -60.7(4) . . . . ?
O13A S1A C24A F11A -59.6(4) . . . . ?
O11A S1A C24A F11A 179.7(4) . . . . ?
O12A S1A C24A F11A 59.6(4) . . . . ?
O13A S1A C24A F12A 60.6(4) . . . . ?
O11A S1A C24A F12A -60.2(4) . . . . ?
O12A S1A C24A F12A 179.7(4) . . . . ?
O13B S1B C24B F11B -54.0(7) . . . . ?
O11B S1B C24B F11B -175.1(6) . . . . ?
O12B S1B C24B F11B 65.4(6) . . . . ?
O13B S1B C24B F13B -177.2(6) . . . . ?
O11B S1B C24B F13B 61.7(7) . . . . ?
O12B S1B C24B F13B -57.8(7) . . . . ?
O13B S1B C24B F12B 63.6(7) . . . . ?
O11B S1B C24B F12B -57.5(6) . . . . ?
O12B S1B C24B F12B -177.0(6) . . . . ?
C3S O1S C2S C1S -178.2(7) . . . . ?
C2S O1S C3S C4S' 93.0(11) . . . . ?
C2S O1S C3S C4S 137.1(9) . . . . ?
C7S O2S C6S C5S -168.2(19) . . . . ?
C6S O2S C7S C8S 166.1(15) . . . . ?
C7S' O2S' C6S' C5S' 97(3) . . . . ?
C6S' O2S' C7S' C8S' 168(2) . . . . ?
